data_2103877
loop_
_publ_author_name
'Bowes, Katharine F.'
'Ferguson, George'
'Lough, Alan J.'
'Glidewell, Christopher'

_publ_section_title
;
 The 1:1 adduct of triphenylsilanol and 4,4'-bipyridyl, and three
 pairwise-concomitant triclinic polymorphs of the 4:1 adduct having
 <i>Z</i>' = 0.5, 1 and 4
;
_journal_issue 2
_journal_name_full 'Acta Crystallographica Section B'
_journal_page_first 277
_journal_page_last 286
_journal_paper_doi 10.1107/S0108768103005196
_journal_volume 59
_journal_year 2003
_chemical_formula_moiety '4(C18 H16 O Si), C10 H8 N2'
_chemical_formula_sum 'C82 H72 N2 O4 Si4'
_chemical_formula_weight 1261.78
_chemical_name_systematic
;
Triphenylsilanol--4,4'-bipyridyl (4/1), polymorph with Z' = 0.5
;
_space_group_IT_number 2
_symmetry_cell_setting triclinic
_symmetry_space_group_name_Hall '-P 1'
_symmetry_space_group_name_H-M 'P -1'
_atom_sites_solution_hydrogens geom
_atom_sites_solution_primary direct
_atom_sites_solution_secondary difmap
_cell_angle_alpha 99.65(3)
_cell_angle_beta 93.21(3)
_cell_angle_gamma 99.57(3)
_cell_formula_units_Z 1
_cell_length_a 9.2128(18)
_cell_length_b 10.244(2)
_cell_length_c 19.036(4)
_cell_measurement_reflns_used 10145
_cell_measurement_temperature 150.0(10)
_cell_measurement_theta_max 27.48
_cell_measurement_theta_min 2.55
_cell_volume 1740.0(7)
_computing_cell_refinement 'DENZO-SMN (Otwinowski & Minor, 1997)'
_computing_data_collection 'Kappa-CCD server software (Nonius, 1997)'
_computing_data_reduction 'DENZO-SMN (Otwinowski & Minor, 1997)'
_computing_molecular_graphics 'PLATON (Spek, 2002)'
_computing_publication_material 'SHELXL-97 (Sheldrick, 1997a) and PRPKAPPA (Ferguson, 1999)'
_computing_structure_refinement 'SHELXL-97 (Sheldrick, 1997a)'
_computing_structure_solution 'SHELXS-97 (Sheldrick, 1997b)'
_diffrn_ambient_temperature 150.0(10)
_diffrn_measured_fraction_theta_full 0.994
_diffrn_measured_fraction_theta_max 0.994
_diffrn_measurement_device_type Kappa-CCD
_diffrn_measurement_method '\f scans, and \w scans with \k offsets'
_diffrn_radiation_monochromator graphite
_diffrn_radiation_source 'fine-focus sealed X-ray tube'
_diffrn_radiation_type 'Mo K\a'
_diffrn_radiation_wavelength 0.71073
_diffrn_reflns_av_R_equivalents 0.064
_diffrn_reflns_av_sigmaI/netI 0.0689
_diffrn_reflns_limit_h_max 11
_diffrn_reflns_limit_h_min -11
_diffrn_reflns_limit_k_max 13
_diffrn_reflns_limit_k_min -13
_diffrn_reflns_limit_l_max 24
_diffrn_reflns_limit_l_min -22
_diffrn_reflns_number 22073
_diffrn_reflns_theta_full 27.49
_diffrn_reflns_theta_max 27.49
_diffrn_reflns_theta_min 2.58
_diffrn_standards_decay_% 0
_exptl_absorpt_coefficient_mu 0.138
_exptl_absorpt_correction_type none
_exptl_crystal_colour colourless
_exptl_crystal_density_diffrn 1.204
_exptl_crystal_density_method 'not measured'
_exptl_crystal_description block
_exptl_crystal_F_000 666
_exptl_crystal_size_max 0.32
_exptl_crystal_size_mid 0.25
_exptl_crystal_size_min 0.20
_refine_diff_density_max 0.325
_refine_diff_density_min -0.256
_refine_ls_extinction_coef 0.015(4)
_refine_ls_extinction_expression Fc^*^=kFc[1+0.001xFc^2^\l^3^/sin(2\q)]^-1/4^
_refine_ls_extinction_method SHELXL
_refine_ls_goodness_of_fit_ref 1.031
_refine_ls_hydrogen_treatment constr
_refine_ls_matrix_type full
_refine_ls_number_parameters 419
_refine_ls_number_reflns 7927
_refine_ls_number_restraints 31
_refine_ls_restrained_S_all 1.031
_refine_ls_R_factor_all 0.1107
_refine_ls_R_factor_gt 0.0613
_refine_ls_shift/su_max 0.001
_refine_ls_shift/su_mean 0.000
_refine_ls_structure_factor_coef Fsqd
_refine_ls_weighting_details 'w=1/[\s^2^(Fo^2^)+(0.0798P)^2^+0.4962P] where P=(Fo^2^+2Fc^2^)/3'
_refine_ls_weighting_scheme calc
_refine_ls_wR_factor_gt 0.1549
_refine_ls_wR_factor_ref 0.1831
_reflns_number_gt 4784
_reflns_number_total 7927
_reflns_threshold_expression >2\s(I)
_cod_data_source_file na0147.cif
_cod_data_source_block II
_cod_database_code 2103877
_cod_database_fobs_code 2103877

loop_
_symmetry_equiv_pos_as_xyz
'x, y, z'
'-x, -y, -z'

loop_
_atom_site_label
_atom_site_fract_x
_atom_site_fract_y
_atom_site_fract_z
_atom_site_U_iso_or_equiv
_atom_site_adp_type
_atom_site_calc_flag
_atom_site_refinement_flags
_atom_site_occupancy
_atom_site_disorder_assembly
_atom_site_disorder_group
_atom_site_type_symbol
Si1 0.60366(7) 0.97226(6) 0.84269(3) 0.0426(2) Uani d D 1 . . Si
O1 0.6706(2) 0.96278(17) 0.76452(9) 0.0548(5) Uani d . 1 . . O
C11 0.58119(17) 0.80096(13) 0.86958(8) 0.0451(5) Uani d GD 1 . . C
C12 0.68722(16) 0.72191(17) 0.85185(9) 0.0598(7) Uani d G 1 . . C
C13 0.6750(2) 0.59546(16) 0.87075(11) 0.0695(8) Uani d G 1 . . C
C14 0.5567(2) 0.54806(14) 0.90737(10) 0.0732(9) Uani d G 1 . . C
C15 0.45066(19) 0.62711(18) 0.92511(9) 0.0670(8) Uani d G 1 . . C
C16 0.46291(16) 0.75355(16) 0.90621(9) 0.0550(6) Uani d G 1 . . C
C21 0.74153(16) 1.09757(14) 0.90805(7) 0.0439(5) Uani d GD 1 . . C
C22 0.7821(2) 1.22820(15) 0.89583(8) 0.0604(7) Uani d G 1 . . C
C23 0.8835(2) 1.32100(13) 0.94393(10) 0.0737(9) Uani d G 1 . . C
C24 0.9444(2) 1.28318(16) 1.00425(9) 0.0697(8) Uani d G 1 . . C
C25 0.9038(2) 1.15256(18) 1.01647(7) 0.0642(7) Uani d G 1 . . C
C26 0.80238(18) 1.05975(13) 0.96838(8) 0.0527(6) Uani d G 1 . . C
C31 0.41977(15) 1.03038(18) 0.84162(9) 0.0488(6) Uani d GD 1 . . C
C32 0.3097(2) 0.97101(18) 0.78736(9) 0.0698(8) Uani d G 1 . . C
C33 0.17096(18) 1.0073(2) 0.78903(12) 0.0900(11) Uani d G 1 . . C
C34 0.14229(16) 1.1030(2) 0.84497(14) 0.0894(12) Uani d G 1 . . C
C35 0.2524(2) 1.1624(2) 0.89922(11) 0.0846(10) Uani d G 1 . . C
C36 0.39110(19) 1.12608(19) 0.89755(8) 0.0646(7) Uani d G 1 . . C
Si2 0.80184(8) 1.23413(8) 0.65472(4) 0.0567(2) Uani d D 1 . . Si
O2 0.8493(2) 1.1029(2) 0.68131(13) 0.0782(6) Uani d . 1 A . O
C41 0.5999(10) 1.2327(14) 0.6575(7) 0.0647(8) Uani d PGD 0.50 A -1 C
C42 0.5091(12) 1.1635(12) 0.5974(6) 0.099(3) Uani d PG 0.50 A -1 C
C43 0.3567(11) 1.1525(16) 0.5972(6) 0.139(4) Uani d PG 0.50 A -1 C
C44 0.2949(11) 1.211(2) 0.6570(8) 0.140(3) Uani d PG 0.50 A -1 C
C45 0.3857(19) 1.2797(17) 0.7171(7) 0.104(3) Uani d PG 0.50 A -1 C
C46 0.5381(17) 1.2907(14) 0.7173(6) 0.071(2) Uani d PG 0.50 A -1 C
C71 0.5963(10) 1.2247(14) 0.6593(7) 0.0647(8) Uani d PGD 0.50 A -2 C
C72 0.4974(12) 1.1194(12) 0.6174(6) 0.099(3) Uani d PG 0.50 A -2 C
C73 0.3464(11) 1.1108(15) 0.6228(6) 0.139(4) Uani d PG 0.50 A -2 C
C74 0.2943(12) 1.2076(18) 0.6701(8) 0.140(3) Uani d PG 0.50 A -2 C
C75 0.3931(19) 1.3130(15) 0.7120(7) 0.104(3) Uani d PG 0.50 A -2 C
C76 0.5441(17) 1.3215(13) 0.7066(7) 0.071(2) Uani d PG 0.50 A -2 C
C51 0.9068(3) 1.3908(3) 0.71136(13) 0.0514(6) Uani d D 1 A . C
C52 1.0131(3) 1.3859(4) 0.76440(17) 0.0740(8) Uani d . 1 . . C
C53 1.0974(4) 1.5028(5) 0.8041(2) 0.1027(13) Uani d . 1 A . C
C54 1.0778(5) 1.6243(5) 0.7921(2) 0.1039(15) Uani d . 1 . . C
C55 0.9722(5) 1.6336(4) 0.7412(2) 0.0955(12) Uani d . 1 A . C
C56 0.8870(4) 1.5184(3) 0.70120(17) 0.0741(8) Uani d . 1 . . C
C61 0.8716(5) 1.2069(5) 0.56323(19) 0.0565(14) Uani d PGD 0.50 A -1 C
C62 0.9479(5) 1.1042(4) 0.5389(2) 0.0711(17) Uani d PG 0.50 A -1 C
C63 0.9925(5) 1.0893(5) 0.4699(3) 0.093(2) Uani d PG 0.50 A -1 C
C64 0.9610(6) 1.1771(7) 0.4252(2) 0.107(3) Uani d PG 0.50 A -1 C
C65 0.8848(8) 1.2798(6) 0.4495(3) 0.135(5) Uani d PG 0.50 A -1 C
C66 0.8401(7) 1.2947(5) 0.5185(3) 0.115(4) Uani d PG 0.50 A -1 C
C81 0.8351(6) 1.2518(6) 0.5588(2) 0.0565(14) Uani d PGD 0.50 A -2 C
C82 0.7396(7) 1.1769(8) 0.5017(3) 0.157(5) Uani d PG 0.50 A -2 C
C83 0.7716(9) 1.1851(10) 0.4319(2) 0.188(7) Uani d PG 0.50 A -2 C
C84 0.8992(10) 1.2681(9) 0.4192(3) 0.131(5) Uani d PG 0.50 A -2 C
C85 0.9948(10) 1.3430(11) 0.4763(4) 0.296(15) Uani d PG 0.50 A -2 C
C86 0.9627(8) 1.3348(10) 0.5461(3) 0.242(11) Uani d PG 0.50 A -2 C
N1 0.5673(12) 0.742(2) 0.6559(12) 0.0754(17) Uani d PD 0.50 B -1 N
C2 0.653(2) 0.7466(15) 0.6018(9) 0.084(3) Uani d PD 0.50 B -1 C
C3 0.626(2) 0.6495(13) 0.5399(10) 0.086(3) Uani d PD 0.50 B -1 C
C4 0.5084(15) 0.544(2) 0.5321(14) 0.0621(17) Uani d PD 0.50 B -1 C
C5 0.4259(19) 0.545(2) 0.5904(9) 0.087(3) Uani d PD 0.50 B -1 C
C6 0.4540(13) 0.6424(17) 0.6516(9) 0.090(3) Uani d PD 0.50 B -1 C
N1A 0.4133(11) 0.237(2) 0.3443(12) 0.0754(17) Uani d PD 0.50 B -1 N
C2A 0.3764(19) 0.2162(16) 0.4077(9) 0.084(3) Uani d PD 0.50 B -1 C
C3A 0.4040(19) 0.3112(14) 0.4699(10) 0.086(3) Uani d PD 0.50 B -1 C
C4A 0.4759(15) 0.438(2) 0.4666(14) 0.0621(17) Uani d PD 0.50 B -1 C
C5A 0.5166(16) 0.468(2) 0.4013(9) 0.087(3) Uani d PD 0.50 B -1 C
C6A 0.4820(12) 0.3627(17) 0.3435(9) 0.090(3) Uani d PD 0.50 B -1 C
H1 0.6236 0.8949 0.7365 0.082 Uiso calc R 1 . . H
H12 0.7681 0.7543 0.8268 0.072 Uiso calc R 1 . . H
H13 0.7474 0.5414 0.8586 0.083 Uiso calc R 1 . . H
H14 0.5483 0.4616 0.9203 0.088 Uiso calc R 1 . . H
H15 0.3698 0.5947 0.9501 0.080 Uiso calc R 1 . . H
H16 0.3904 0.8076 0.9183 0.066 Uiso calc R 1 . . H
H22 0.7405 1.2540 0.8546 0.073 Uiso calc R 1 . . H
H23 0.9112 1.4103 0.9356 0.088 Uiso calc R 1 . . H
H24 1.0137 1.3466 1.0371 0.084 Uiso calc R 1 . . H
H25 0.9454 1.1267 1.0577 0.077 Uiso calc R 1 . . H
H26 0.7747 0.9705 0.9767 0.063 Uiso calc R 1 . . H
H32 0.3293 0.9056 0.7491 0.084 Uiso calc R 1 . . H
H33 0.0957 0.9668 0.7519 0.108 Uiso calc R 1 . . H
H34 0.0475 1.1279 0.8461 0.107 Uiso calc R 1 . . H
H35 0.2328 1.2278 0.9375 0.102 Uiso calc R 1 . . H
H36 0.4663 1.1666 0.9346 0.077 Uiso calc R 1 . . H
H2 0.8001 1.0843 0.7153 0.117 Uiso calc R 1 . . H
H42 0.5513 1.1239 0.5565 0.119 Uiso calc PR 0.50 A -1 H
H43 0.2947 1.1052 0.5561 0.167 Uiso calc PR 0.50 A -1 H
H44 0.1907 1.2030 0.6568 0.168 Uiso calc PR 0.50 A -1 H
H45 0.3435 1.3193 0.7580 0.125 Uiso calc PR 0.50 A -1 H
H46 0.6002 1.3380 0.7584 0.085 Uiso calc PR 0.50 A -1 H
H72 0.5331 1.0532 0.5851 0.119 Uiso calc PR 0.50 A -2 H
H73 0.2789 1.0388 0.5942 0.167 Uiso calc PR 0.50 A -2 H
H74 0.1911 1.2018 0.6738 0.168 Uiso calc PR 0.50 A -2 H
H75 0.3574 1.3791 0.7443 0.125 Uiso calc PR 0.50 A -2 H
H76 0.6116 1.3935 0.7352 0.085 Uiso calc PR 0.50 A -2 H
H52 1.0290 1.3010 0.7739 0.089 Uiso calc R 1 A . H
H53 1.1700 1.4967 0.8403 0.123 Uiso calc R 1 . . H
H54 1.1374 1.7034 0.8189 0.125 Uiso calc R 1 A . H
H55 0.9568 1.7196 0.7332 0.115 Uiso calc R 1 . . H
H56 0.8134 1.5264 0.6660 0.089 Uiso calc R 1 A . H
H62 0.9694 1.0443 0.5695 0.085 Uiso calc PR 0.50 A -1 H
H63 1.0446 1.0191 0.4533 0.112 Uiso calc PR 0.50 A -1 H
H64 0.9916 1.1669 0.3781 0.128 Uiso calc PR 0.50 A -1 H
H65 0.8633 1.3397 0.4190 0.162 Uiso calc PR 0.50 A -1 H
H66 0.7880 1.3648 0.5351 0.139 Uiso calc PR 0.50 A -1 H
H82 0.6524 1.1202 0.5104 0.188 Uiso calc PR 0.50 A -2 H
H83 0.7063 1.1340 0.3929 0.225 Uiso calc PR 0.50 A -2 H
H84 0.9211 1.2737 0.3715 0.157 Uiso calc PR 0.50 A -2 H
H85 1.0820 1.3997 0.4676 0.355 Uiso calc PR 0.50 A -2 H
H86 1.0280 1.3859 0.5851 0.291 Uiso calc PR 0.50 A -2 H
H2A 0.7345 0.8183 0.6058 0.101 Uiso calc PR 0.50 B -1 H
H3 0.6899 0.6558 0.5025 0.103 Uiso calc PR 0.50 B -1 H
H5 0.3441 0.4743 0.5884 0.104 Uiso calc PR 0.50 B -1 H
H6 0.3929 0.6378 0.6900 0.109 Uiso calc PR 0.50 B -1 H
H2A1 0.3268 0.1287 0.4111 0.101 Uiso calc PR 0.50 B -1 H
H3A 0.3737 0.2890 0.5140 0.103 Uiso calc PR 0.50 B -1 H
H5A 0.5650 0.5551 0.3964 0.104 Uiso calc PR 0.50 B -1 H
H6A 0.5101 0.3818 0.2985 0.109 Uiso calc PR 0.50 B -1 H

loop_
_atom_site_aniso_label
_atom_site_aniso_U_11
_atom_site_aniso_U_22
_atom_site_aniso_U_33
_atom_site_aniso_U_12
_atom_site_aniso_U_13
_atom_site_aniso_U_23
Si1 0.0459(4) 0.0390(4) 0.0412(3) 0.0075(3) 0.0028(3) 0.0021(3)
O1 0.0679(11) 0.0477(10) 0.0436(9) 0.0020(8) 0.0101(8) 0.0002(7)
C11 0.0480(13) 0.0426(13) 0.0414(12) 0.0075(10) -0.0013(10) 0.0005(10)
C12 0.0664(17) 0.0498(15) 0.0651(16) 0.0178(13) 0.0085(13) 0.0078(12)
C13 0.090(2) 0.0507(17) 0.0707(19) 0.0276(15) -0.0024(16) 0.0069(14)
C14 0.106(2) 0.0445(16) 0.0668(18) 0.0087(16) -0.0134(17) 0.0161(14)
C15 0.0733(19) 0.0613(18) 0.0632(17) -0.0062(15) 0.0010(14) 0.0213(14)
C16 0.0573(15) 0.0520(16) 0.0545(15) 0.0072(12) 0.0024(11) 0.0090(12)
C21 0.0455(12) 0.0413(13) 0.0434(12) 0.0104(10) 0.0042(9) 0.0006(10)
C22 0.0722(18) 0.0444(15) 0.0618(16) 0.0109(13) -0.0071(13) 0.0053(12)
C23 0.092(2) 0.0415(15) 0.078(2) -0.0023(14) -0.0081(17) 0.0028(14)
C24 0.0673(18) 0.0593(18) 0.0685(18) 0.0041(14) -0.0085(14) -0.0158(14)
C25 0.0692(17) 0.0658(19) 0.0519(15) 0.0140(14) -0.0085(12) -0.0030(13)
C26 0.0554(14) 0.0496(15) 0.0509(14) 0.0097(11) 0.0004(11) 0.0038(11)
C31 0.0513(14) 0.0472(14) 0.0506(14) 0.0089(11) 0.0038(10) 0.0167(11)
C32 0.0577(17) 0.0605(18) 0.087(2) 0.0063(14) -0.0143(14) 0.0120(15)
C33 0.0580(19) 0.081(2) 0.130(3) 0.0033(17) -0.0234(19) 0.038(2)
C34 0.0528(18) 0.098(3) 0.141(3) 0.0265(18) 0.023(2) 0.071(3)
C35 0.081(2) 0.097(3) 0.096(3) 0.047(2) 0.0311(19) 0.035(2)
C36 0.0647(17) 0.075(2) 0.0625(17) 0.0319(15) 0.0122(13) 0.0134(14)
Si2 0.0543(4) 0.0599(5) 0.0503(4) -0.0009(3) 0.0098(3) 0.0034(3)
O2 0.0703(13) 0.0594(13) 0.1093(18) 0.0135(10) 0.0347(12) 0.0173(12)
C41 0.0546(16) 0.081(2) 0.0565(17) 0.0009(15) -0.0035(13) 0.0207(15)
C42 0.067(3) 0.120(8) 0.095(6) -0.019(4) -0.013(3) 0.019(4)
C43 0.075(4) 0.224(11) 0.103(8) -0.044(5) -0.029(5) 0.064(6)
C44 0.053(2) 0.244(7) 0.138(6) 0.002(3) -0.004(3) 0.106(6)
C45 0.071(3) 0.146(8) 0.116(4) 0.024(5) 0.032(2) 0.072(4)
C46 0.058(2) 0.095(6) 0.069(4) 0.010(3) 0.020(3) 0.042(4)
C71 0.0546(16) 0.081(2) 0.0565(17) 0.0009(15) -0.0035(13) 0.0207(15)
C72 0.067(3) 0.120(8) 0.095(6) -0.019(4) -0.013(3) 0.019(4)
C73 0.075(4) 0.224(11) 0.103(8) -0.044(5) -0.029(5) 0.064(6)
C74 0.053(2) 0.244(7) 0.138(6) 0.002(3) -0.004(3) 0.106(6)
C75 0.071(3) 0.146(8) 0.116(4) 0.024(5) 0.032(2) 0.072(4)
C76 0.058(2) 0.095(6) 0.069(4) 0.010(3) 0.020(3) 0.042(4)
C51 0.0499(14) 0.0560(16) 0.0467(13) 0.0052(11) 0.0077(10) 0.0079(11)
C52 0.0667(19) 0.077(2) 0.075(2) 0.0098(16) -0.0062(15) 0.0113(16)
C53 0.084(3) 0.121(4) 0.082(3) -0.012(2) -0.0191(19) -0.003(2)
C54 0.117(3) 0.094(3) 0.072(2) -0.034(3) 0.025(2) -0.019(2)
C55 0.133(3) 0.057(2) 0.090(3) -0.001(2) 0.041(3) 0.0031(18)
C56 0.087(2) 0.066(2) 0.0681(19) 0.0091(17) 0.0077(16) 0.0130(15)
C61 0.053(3) 0.053(4) 0.061(2) 0.008(2) 0.0094(18) 0.001(2)
C62 0.048(3) 0.095(5) 0.061(3) 0.005(3) 0.004(2) -0.004(3)
C63 0.057(4) 0.125(7) 0.079(5) 0.006(4) 0.012(3) -0.026(4)
C64 0.103(6) 0.137(8) 0.071(5) 0.011(6) 0.035(4) -0.005(5)
C65 0.175(12) 0.191(14) 0.061(6) 0.049(10) 0.050(7) 0.054(8)
C66 0.181(10) 0.133(8) 0.065(5) 0.076(7) 0.050(6) 0.048(5)
C81 0.053(3) 0.053(4) 0.061(2) 0.008(2) 0.0094(18) 0.001(2)
C82 0.130(8) 0.251(15) 0.061(5) -0.056(8) 0.008(5) 0.035(7)
C83 0.148(11) 0.33(2) 0.069(6) -0.017(11) 0.009(6) 0.042(9)
C84 0.228(14) 0.094(7) 0.069(6) 0.003(7) 0.073(8) 0.013(5)
C85 0.262(19) 0.43(3) 0.101(9) -0.17(2) 0.095(11) -0.019(13)
C86 0.182(12) 0.38(2) 0.090(8) -0.144(14) 0.053(8) 0.004(10)
N1 0.102(3) 0.057(5) 0.0523(14) -0.008(3) 0.001(3) -0.008(3)
C2 0.111(7) 0.060(7) 0.064(4) -0.011(4) 0.008(4) -0.009(4)
C3 0.122(7) 0.062(7) 0.056(4) -0.017(5) 0.014(4) -0.009(5)
C4 0.086(3) 0.047(4) 0.0445(16) 0.000(3) -0.006(2) -0.003(3)
C5 0.126(11) 0.068(4) 0.049(4) -0.016(6) 0.000(5) -0.001(3)
C6 0.109(10) 0.085(3) 0.058(3) -0.020(7) 0.017(6) -0.011(2)
N1A 0.102(3) 0.057(5) 0.0523(14) -0.008(3) 0.001(3) -0.008(3)
C2A 0.111(7) 0.060(7) 0.064(4) -0.011(4) 0.008(4) -0.009(4)
C3A 0.122(7) 0.062(7) 0.056(4) -0.017(5) 0.014(4) -0.009(5)
C4A 0.086(3) 0.047(4) 0.0445(16) 0.000(3) -0.006(2) -0.003(3)
C5A 0.126(11) 0.068(4) 0.049(4) -0.016(6) 0.000(5) -0.001(3)
C6A 0.109(10) 0.085(3) 0.058(3) -0.020(7) 0.017(6) -0.011(2)

loop_
_atom_type_symbol
_atom_type_description
_atom_type_scat_dispersion_real
_atom_type_scat_dispersion_imag
_atom_type_scat_source
C C 0.0033 0.0016 'International Tables Vol C Tables 4.2.6.8 and 6.1.1.4'
H H 0.0000 0.0000 'International Tables Vol C Tables 4.2.6.8 and 6.1.1.4'
N N 0.0061 0.0033 'International Tables Vol C Tables 4.2.6.8 and 6.1.1.4'
O O 0.0106 0.0060 'International Tables Vol C Tables 4.2.6.8 and 6.1.1.4'
Si Si 0.0817 0.0704 'International Tables Vol C Tables 4.2.6.8 and 6.1.1.4'

loop_
_geom_angle_atom_site_label_1
_geom_angle_atom_site_label_2
_geom_angle_atom_site_label_3
_geom_angle
_geom_angle_publ_flag
O1 Si1 C21 106.96(9) no
O1 Si1 C31 111.93(10) no
C21 Si1 C31 109.32(8) no
O1 Si1 C11 108.98(9) no
C21 Si1 C11 110.18(8) no
C31 Si1 C11 109.43(8) no
Si1 O1 H1 109.5 no
C12 C11 C16 120.0 no
C12 C11 Si1 118.18(9) no
C16 C11 Si1 121.82(9) no
C13 C12 C11 120.0 no
C13 C12 H12 120.0 no
C11 C12 H12 120.0 no
C14 C13 C12 120.0 no
C14 C13 H13 120.0 no
C12 C13 H13 120.0 no
C13 C14 C15 120.0 no
C13 C14 H14 120.0 no
C15 C14 H14 120.0 no
C14 C15 C16 120.0 no
C14 C15 H15 120.0 no
C16 C15 H15 120.0 no
C15 C16 C11 120.0 no
C15 C16 H16 120.0 no
C11 C16 H16 120.0 no
C22 C21 C26 120.0 no
C22 C21 Si1 119.79(9) no
C26 C21 Si1 120.21(9) no
C21 C22 C23 120.0 no
C21 C22 H22 120.0 no
C23 C22 H22 120.0 no
C22 C23 C24 120.0 no
C22 C23 H23 120.0 no
C24 C23 H23 120.0 no
C25 C24 C23 120.0 no
C25 C24 H24 120.0 no
C23 C24 H24 120.0 no
C24 C25 C26 120.0 no
C24 C25 H25 120.0 no
C26 C25 H25 120.0 no
C25 C26 C21 120.0 no
C25 C26 H26 120.0 no
C21 C26 H26 120.0 no
C32 C31 C36 120.0 no
C32 C31 Si1 119.91(10) no
C36 C31 Si1 119.95(10) no
C31 C32 C33 120.0 no
C31 C32 H32 120.0 no
C33 C32 H32 120.0 no
C34 C33 C32 120.0 no
C34 C33 H33 120.0 no
C32 C33 H33 120.0 no
C33 C34 C35 120.0 no
C33 C34 H34 120.0 no
C35 C34 H34 120.0 no
C36 C35 C34 120.0 no
C36 C35 H35 120.0 no
C34 C35 H35 120.0 no
C35 C36 C31 120.0 no
C35 C36 H36 120.0 no
C31 C36 H36 120.0 no
O2 Si2 C51 110.00(13) no
O2 Si2 C41 111.6(4) no
C51 Si2 C41 109.7(5) no
O2 Si2 C61 97.60(16) no
C51 Si2 C61 111.01(18) no
C41 Si2 C61 116.3(4) no
O2 Si2 C71 108.8(4) no
C51 Si2 C71 111.2(5) no
C61 Si2 C71 117.3(5) no
O2 Si2 C81 116.2(2) no
C51 Si2 C81 105.66(19) no
C41 Si2 C81 103.2(4) no
C71 Si2 C81 104.9(4) no
Si2 O2 H2 109.5 no
C42 C41 C46 120.0 no
C42 C41 Si2 116.9(9) no
C46 C41 Si2 123.0(8) no
C43 C42 C41 120.0 no
C43 C42 H42 120.0 no
C41 C42 H42 120.0 no
C42 C43 C44 120.0 no
C42 C43 H43 120.0 no
C44 C43 H43 120.0 no
C45 C44 C43 120.0 no
C45 C44 H44 120.0 no
C43 C44 H44 120.0 no
C44 C45 C46 120.0 no
C44 C45 H45 120.0 no
C46 C45 H45 120.0 no
C45 C46 C41 120.0 no
C45 C46 H46 120.0 no
C41 C46 H46 120.0 no
C72 C71 C76 120.0 no
C72 C71 Si2 120.4(9) no
C76 C71 Si2 119.6(9) no
C73 C72 C71 120.0 no
C73 C72 H72 120.0 no
C71 C72 H72 120.0 no
C72 C73 C74 120.0 no
C72 C73 H73 120.0 no
C74 C73 H73 120.0 no
C73 C74 C75 120.0 no
C73 C74 H74 120.0 no
C75 C74 H74 120.0 no
C76 C75 C74 120.0 no
C76 C75 H75 120.0 no
C74 C75 H75 120.0 no
C75 C76 C71 120.0 no
C75 C76 H76 120.0 no
C71 C76 H76 120.0 no
C52 C51 C56 116.5(3) no
C52 C51 Si2 121.1(2) no
C56 C51 Si2 122.4(2) no
C51 C52 C53 121.2(4) no
C51 C52 H52 119.4 no
C53 C52 H52 119.4 no
C54 C53 C52 120.9(4) no
C54 C53 H53 119.5 no
C52 C53 H53 119.5 no
C53 C54 C55 119.7(4) no
C53 C54 H54 120.1 no
C55 C54 H54 120.1 no
C54 C55 C56 120.2(4) no
C54 C55 H55 119.9 no
C56 C55 H55 119.9 no
C55 C56 C51 121.5(3) no
C55 C56 H56 119.3 no
C51 C56 H56 119.3 no
C62 C61 C66 120.0 no
C62 C61 Si2 123.7(3) no
C66 C61 Si2 116.3(3) no
C61 C62 C63 120.0 no
C61 C62 H62 120.0 no
C63 C62 H62 120.0 no
C64 C63 C62 120.0 no
C64 C63 H63 120.0 no
C62 C63 H63 120.0 no
C63 C64 C65 120.0 no
C63 C64 H64 120.0 no
C65 C64 H64 120.0 no
C66 C65 C64 120.0 no
C66 C65 H65 120.0 no
C64 C65 H65 120.0 no
C65 C66 C61 120.0 no
C65 C66 H66 120.0 no
C61 C66 H66 120.0 no
C82 C81 C86 120.0 no
C82 C81 Si2 121.2(3) no
C86 C81 Si2 118.7(3) no
C83 C82 C81 120.0 no
C83 C82 H82 120.0 no
C81 C82 H82 120.0 no
C84 C83 C82 120.0 no
C84 C83 H83 120.0 no
C82 C83 H83 120.0 no
C83 C84 C85 120.0 no
C83 C84 H84 120.0 no
C85 C84 H84 120.0 no
C86 C85 C84 120.0 no
C86 C85 H85 120.0 no
C84 C85 H85 120.0 no
C85 C86 C81 120.0 no
C85 C86 H86 120.0 no
C81 C86 H86 120.0 no
C6 N1 C2 120(2) no
N1 C2 C3 122.0(19) no
N1 C2 H2A 119.0 no
C3 C2 H2A 119.0 no
C4 C3 C2 121(2) no
C4 C3 H3 119.7 no
C2 C3 H3 119.7 no
C5 C4 C3 114(3) no
C5 C4 C4A 123.7(14) no
C3 C4 C4A 122.3(14) no
C4 C5 C6 125(2) no
C4 C5 H5 117.7 no
C6 C5 H5 117.7 no
N1 C6 C5 119(2) no
N1 C6 H6 120.6 no
C5 C6 H6 120.6 no
C2A N1A C6A 114(2) no
N1A C2A C3A 125.3(19) no
N1A C2A H2A1 117.3 no
C3A C2A H2A1 117.3 no
C4A C3A C2A 119(2) no
C4A C3A H3A 120.7 no
C2A C3A H3A 120.7 no
C3A C4A C5A 119(3) no
C3A C4A C4 120.6(14) no
C5A C4A C4 120.0(14) no
C4A C5A C6A 116(2) no
C4A C5A H5A 122.2 no
C6A C5A H5A 122.2 no
N1A C6A C5A 127(2) no
N1A C6A H6A 116.4 no
C5A C6A H6A 116.4 no

loop_
_geom_bond_atom_site_label_1
_geom_bond_atom_site_label_2
_geom_bond_distance
_geom_bond_publ_flag
Si1 O1 1.6366(17) no
Si1 C21 1.8855(15) no
Si1 C31 1.8869(15) no
Si1 C11 1.8912(14) no
O1 H1 0.84 no
C11 C12 1.39 no
C11 C16 1.39 no
C12 C13 1.39 no
C12 H12 0.95 no
C13 C14 1.39 no
C13 H13 0.95 no
C14 C15 1.39 no
C14 H14 0.95 no
C15 C16 1.39 no
C15 H15 0.95 no
C16 H16 0.95 no
C21 C22 1.39 no
C21 C26 1.39 no
C22 C23 1.39 no
C22 H22 0.95 no
C23 C24 1.39 no
C23 H23 0.95 no
C24 C25 1.39 no
C24 H24 0.95 no
C25 C26 1.39 no
C25 H25 0.95 no
C26 H26 0.95 no
C31 C32 1.39 no
C31 C36 1.39 no
C32 C33 1.39 no
C32 H32 0.95 no
C33 C34 1.39 no
C33 H33 0.95 no
C34 C35 1.39 no
C34 H34 0.95 no
C35 C36 1.39 no
C35 H35 0.95 no
C36 H36 0.95 no
Si2 O2 1.629(2) no
Si2 C51 1.860(3) no
Si2 C41 1.862(10) no
Si2 C61 1.883(3) no
Si2 C71 1.888(10) no
Si2 C81 1.902(4) no
O2 H2 0.84 no
C41 C42 1.39 no
C41 C46 1.39 no
C42 C43 1.39 no
C42 H42 0.95 no
C43 C44 1.39 no
C43 H43 0.95 no
C44 C45 1.39 no
C44 H44 0.95 no
C45 C46 1.39 no
C45 H45 0.95 no
C46 H46 0.95 no
C71 C72 1.39 no
C71 C76 1.39 no
C72 C73 1.39 no
C72 H72 0.95 no
C73 C74 1.39 no
C73 H73 0.95 no
C74 C75 1.39 no
C74 H74 0.95 no
C75 C76 1.39 no
C75 H75 0.95 no
C76 H76 0.95 no
C51 C52 1.380(4) no
C51 C56 1.392(4) no
C52 C53 1.390(5) no
C52 H52 0.95 no
C53 C54 1.341(6) no
C53 H53 0.95 no
C54 C55 1.360(6) no
C54 H54 0.95 no
C55 C56 1.383(5) no
C55 H55 0.95 no
C56 H56 0.95 no
C61 C62 1.39 no
C61 C66 1.39 no
C62 C63 1.39 no
C62 H62 0.95 no
C63 C64 1.39 no
C63 H63 0.95 no
C64 C65 1.39 no
C64 H64 0.95 no
C65 C66 1.39 no
C65 H65 0.95 no
C66 H66 0.95 no
C81 C82 1.39 no
C81 C86 1.39 no
C82 C83 1.39 no
C82 H82 0.95 no
C83 C84 1.39 no
C83 H83 0.95 no
C84 C85 1.39 no
C84 H84 0.95 no
C85 C86 1.39 no
C85 H85 0.95 no
C86 H86 0.95 no
N1 C6 1.321(8) no
N1 C2 1.333(8) no
C2 C3 1.391(8) no
C2 H2A 0.95 no
C3 C4 1.382(8) no
C3 H3 0.95 no
C4 C5 1.379(8) no
C4 C4A 1.490(4) no
C5 C6 1.381(8) no
C5 H5 0.95 no
C6 H6 0.95 no
N1A C2A 1.314(8) no
N1A C6A 1.340(8) no
C2A C3A 1.383(8) no
C2A H2A1 0.95 no
C3A C4A 1.370(8) no
C3A H3A 0.95 no
C4A C5A 1.387(8) no
C5A C6A 1.387(8) no
C5A H5A 0.95 no
C6A H6A 0.95 no

loop_
_geom_hbond_atom_site_label_D
_geom_hbond_atom_site_label_H
_geom_hbond_atom_site_label_A
_geom_hbond_site_symmetry_A
_geom_hbond_distance_DH
_geom_hbond_distance_HA
_geom_hbond_distance_DA
_geom_hbond_angle_DHA
_geom_hbond_publ_flag
O1 H1 N1 . 0.84 1.98 2.79(3) 163 y
O1 H1 N1A 2_666 0.84 1.84 2.64(3) 157 y
O2 H2 O1 . 0.84 1.97 2.748(3) 154 y

loop_
_geom_torsion_atom_site_label_1
_geom_torsion_atom_site_label_2
_geom_torsion_atom_site_label_3
_geom_torsion_atom_site_label_4
_geom_torsion
_geom_torsion_publ_flag
O1 Si1 C11 C12 36.84(12) no
C21 Si1 C11 C12 -80.23(11) no
C31 Si1 C11 C12 159.54(9) no
O1 Si1 C11 C16 -143.27(11) no
C21 Si1 C11 C16 99.65(11) no
C31 Si1 C11 C16 -20.58(12) no
C16 C11 C12 C13 0.0 no
Si1 C11 C12 C13 179.88(12) no
C11 C12 C13 C14 0.0 no
C12 C13 C14 C15 0.0 no
C13 C14 C15 C16 0.0 no
C14 C15 C16 C11 0.0 no
C12 C11 C16 C15 0.0 no
Si1 C11 C16 C15 -179.88(12) no
O1 Si1 C21 C22 57.50(13) no
C31 Si1 C21 C22 -63.88(12) no
C11 Si1 C21 C22 175.82(10) no
O1 Si1 C21 C26 -122.60(12) no
C31 Si1 C21 C26 116.01(11) no
C11 Si1 C21 C26 -4.28(12) no
C26 C21 C22 C23 0.0 no
Si1 C21 C22 C23 179.89(12) no
C21 C22 C23 C24 0.0 no
C22 C23 C24 C25 0.0 no
C23 C24 C25 C26 0.0 no
C24 C25 C26 C21 0.0 no
C22 C21 C26 C25 0.0 no
Si1 C21 C26 C25 -179.89(13) no
O1 Si1 C31 C32 48.06(14) no
C21 Si1 C31 C32 166.38(11) no
C11 Si1 C31 C32 -72.87(12) no
O1 Si1 C31 C36 -136.22(12) no
C21 Si1 C31 C36 -17.89(13) no
C11 Si1 C31 C36 102.86(12) no
C36 C31 C32 C33 0.0 no
Si1 C31 C32 C33 175.73(14) no
C31 C32 C33 C34 0.0 no
C32 C33 C34 C35 0.0 no
C33 C34 C35 C36 0.0 no
C34 C35 C36 C31 0.0 no
C32 C31 C36 C35 0.0 no
Si1 C31 C36 C35 -175.72(14) no
O2 Si2 C41 C42 -86.8(5) no
C51 Si2 C41 C42 151.0(5) no
C61 Si2 C41 C42 23.9(7) no
C71 Si2 C41 C42 -9E1(2) no
C81 Si2 C41 C42 38.7(6) no
O2 Si2 C41 C46 89.8(6) no
C51 Si2 C41 C46 -32.4(6) no
C61 Si2 C41 C46 -159.4(5) no
C71 Si2 C41 C46 89(19) no
C81 Si2 C41 C46 -144.7(5) no
C46 C41 C42 C43 0.0 no
Si2 C41 C42 C43 176.7(8) no
C41 C42 C43 C44 0.0 no
C42 C43 C44 C45 0.0 no
C43 C44 C45 C46 0.0 no
C44 C45 C46 C41 0.0 no
C42 C41 C46 C45 0.0 no
Si2 C41 C46 C45 -176.5(9) no
O2 Si2 C71 C72 -62.6(5) no
C51 Si2 C71 C72 176.1(4) no
C41 Si2 C71 C72 12E1(2) no
C61 Si2 C71 C72 46.9(6) no
C81 Si2 C71 C72 62.4(5) no
O2 Si2 C71 C76 115.3(5) no
C51 Si2 C71 C76 -6.0(6) no
C41 Si2 C71 C76 -66(19) no
C61 Si2 C71 C76 -135.2(5) no
C81 Si2 C71 C76 -119.7(5) no
C76 C71 C72 C73 0.0 no
Si2 C71 C72 C73 177.9(7) no
C71 C72 C73 C74 0.0 no
C72 C73 C74 C75 0.0 no
C73 C74 C75 C76 0.0 no
C74 C75 C76 C71 0.0 no
C72 C71 C76 C75 0.0 no
Si2 C71 C76 C75 -177.9(7) no
O2 Si2 C51 C52 3.2(3) no
C41 Si2 C51 C52 126.4(4) no
C61 Si2 C51 C52 -103.7(3) no
C71 Si2 C51 C52 123.8(4) no
C81 Si2 C51 C52 -122.9(3) no
O2 Si2 C51 C56 -179.2(2) no
C41 Si2 C51 C56 -56.0(4) no
C61 Si2 C51 C56 73.9(3) no
C71 Si2 C51 C56 -58.6(4) no
C81 Si2 C51 C56 54.6(3) no
C56 C51 C52 C53 -1.3(5) no
Si2 C51 C52 C53 176.4(3) no
C51 C52 C53 C54 0.0(6) no
C52 C53 C54 C55 1.2(6) no
C53 C54 C55 C56 -1.2(6) no
C54 C55 C56 C51 -0.2(5) no
C52 C51 C56 C55 1.4(4) no
Si2 C51 C56 C55 -176.2(2) no
O2 Si2 C61 C62 -4.0(3) no
C51 Si2 C61 C62 110.9(3) no
C41 Si2 C61 C62 -122.8(5) no
C71 Si2 C61 C62 -119.8(5) no
C81 Si2 C61 C62 -172.2(10) no
O2 Si2 C61 C66 174.5(3) no
C51 Si2 C61 C66 -70.6(3) no
C41 Si2 C61 C66 55.8(5) no
C71 Si2 C61 C66 58.7(5) no
C81 Si2 C61 C66 6.3(7) no
C66 C61 C62 C63 0.0 no
Si2 C61 C62 C63 178.5(4) no
C61 C62 C63 C64 0.0 no
C62 C63 C64 C65 0.0 no
C63 C64 C65 C66 0.0 no
C64 C65 C66 C61 0.0 no
C62 C61 C66 C65 0.0 no
Si2 C61 C66 C65 -178.6(4) no
O2 Si2 C81 C82 78.6(5) no
C51 Si2 C81 C82 -159.1(5) no
C41 Si2 C81 C82 -43.9(7) no
C61 Si2 C81 C82 91.6(10) no
C71 Si2 C81 C82 -41.6(7) no
O2 Si2 C81 C86 -97.2(5) no
C51 Si2 C81 C86 25.0(5) no
C41 Si2 C81 C86 140.3(7) no
C61 Si2 C81 C86 -84.2(10) no
C71 Si2 C81 C86 142.6(7) no
C86 C81 C82 C83 0.0 no
Si2 C81 C82 C83 -175.8(5) no
C81 C82 C83 C84 0.0 no
C82 C83 C84 C85 0.0 no
C83 C84 C85 C86 0.0 no
C84 C85 C86 C81 0.0 no
C82 C81 C86 C85 0.0 no
Si2 C81 C86 C85 175.9(4) no
C6 N1 C2 C3 0.5(3) no
N1 C2 C3 C4 0.2(2) no
C2 C3 C4 C5 -0.8(5) no
C2 C3 C4 C4A 179.9(2) no
C3 C4 C5 C6 0.8(8) no
C4A C4 C5 C6 -179.9(5) no
C2 N1 C6 C5 -0.6(6) no
C4 C5 C6 N1 -0.1(9) no
C6A N1A C2A C3A -0.4(3) no
N1A C2A C3A C4A -0.3(2) no
C2A C3A C4A C5A 1.1(5) no
C2A C3A C4A C4 -179.9(2) no
C5 C4 C4A C3A -26.5(10) no
C3 C4 C4A C3A 152.7(9) no
C5 C4 C4A C5A 152.6(9) no
C3 C4 C4A C5A -28.2(10) no
C3A C4A C5A C6A -1.2(7) no
C4 C4A C5A C6A 179.8(4) no
C2A N1A C6A C5A 0.2(7) no
C4A C5A C6A N1A 0.5(9) no
